data_4125951
loop_
_publ_author_name
'Chen, Cheng-Xia'
'Wei, Zhang-Wen'
'Jiang, Ji-Jun'
'Zheng, Shao-Ping'
'Wang, Hai-Ping'
'Qiu, Qian-Feng'
'Cao, Chen-Chen'
'Fenske, Dieter'
'Su, Cheng-Yong'

_publ_section_title
;
 Dynamic Spacer Installation for Multi-role MOFs: A New Direc-tion toward
 Multifunctional MOFs Achieving Ultrahigh Me-thane Storage Working
 Capacity.
;
_journal_name_full 'Journal of the American Chemical Society'
_journal_paper_doi 10.1021/jacs.7b01320
_journal_year 2017
_chemical_formula_moiety 'C100 H40 F32 O32 Zr6'
_chemical_formula_sum 'C100 H40 F32 O32 Zr6'
_chemical_formula_weight 2908.64
_chemical_name_common LIFM-86
_space_group_crystal_system tetragonal
_space_group_IT_number 131
_space_group_name_Hall '-P 4c 2'
_space_group_name_H-M_alt 'P 42/m m c'
_symmetry_space_group_name_Hall '-P 4c 2'
_symmetry_space_group_name_H-M 'P 42/m m c'
_atom_sites_solution_hydrogens geom
_audit_creation_method SHELXL-2014/7
_cell_angle_alpha 90
_cell_angle_beta 90
_cell_angle_gamma 90
_cell_formula_units_Z 2
_cell_length_a 23.1163(3)
_cell_length_b 23.1163(3)
_cell_length_c 18.7890(13)
_cell_measurement_reflns_used 5457
_cell_measurement_temperature 173(2)
_cell_measurement_theta_max 65.1270
_cell_measurement_theta_min 3.6390
_cell_volume 10040.2(7)
_computing_structure_refinement 'SHELXL-2014/7 (Sheldrick, 2014)'
_diffrn_ambient_temperature 173(2)
_diffrn_detector 'CCD plate'
_diffrn_detector_area_resol_mean 10.6525
_diffrn_detector_type Atlas
_diffrn_measured_fraction_theta_full 0.958
_diffrn_measured_fraction_theta_max 0.958
_diffrn_measurement_device 'four-circle diffractometer'
_diffrn_measurement_device_type 'SuperNova, Dual, Cu at zero, Atlas'
_diffrn_measurement_method '\w scans'
_diffrn_radiation_monochromator mirror
_diffrn_radiation_type CuK\a
_diffrn_radiation_wavelength 1.54178
_diffrn_reflns_av_R_equivalents 0.0793
_diffrn_reflns_av_unetI/netI 0.0691
_diffrn_reflns_Laue_measured_fraction_full 0.958
_diffrn_reflns_Laue_measured_fraction_max 0.958
_diffrn_reflns_limit_h_max 27
_diffrn_reflns_limit_h_min -21
_diffrn_reflns_limit_k_max 15
_diffrn_reflns_limit_k_min -26
_diffrn_reflns_limit_l_max 20
_diffrn_reflns_limit_l_min -14
_diffrn_reflns_number 17000
_diffrn_reflns_point_group_measured_fraction_full 0.958
_diffrn_reflns_point_group_measured_fraction_max 0.958
_diffrn_reflns_theta_full 65.159
_diffrn_reflns_theta_max 65.159
_diffrn_reflns_theta_min 3.031
_diffrn_source 'micro-focus sealed X-ray tube'
_diffrn_source_type 'SuperNova (Cu) X-ray Source'
_exptl_absorpt_coefficient_mu 3.117
_exptl_absorpt_correction_T_max 1.00000
_exptl_absorpt_correction_T_min 0.03826
_exptl_absorpt_correction_type multi-scan
_exptl_absorpt_process_details
;
CrysAlisPro 1.171.38.41 (Rigaku Oxford Diffraction, 2015)
Empirical absorption correction using spherical harmonics,
 implemented in SCALE3 ABSPACK scaling algorithm.
;
_exptl_crystal_colour Colorless
_exptl_crystal_density_diffrn 0.962
_exptl_crystal_description Block
_exptl_crystal_F_000 2848
_refine_diff_density_max 2.278
_refine_diff_density_min -2.054
_refine_diff_density_rms 0.205
_refine_ls_extinction_method none
_refine_ls_goodness_of_fit_ref 1.065
_refine_ls_hydrogen_treatment constr
_refine_ls_matrix_type full
_refine_ls_number_parameters 247
_refine_ls_number_reflns 4487
_refine_ls_number_restraints 386
_refine_ls_restrained_S_all 1.104
_refine_ls_R_factor_all 0.1459
_refine_ls_R_factor_gt 0.1155
_refine_ls_shift/su_max 0.000
_refine_ls_shift/su_mean 0.000
_refine_ls_structure_factor_coef Fsqd
_refine_ls_weighting_details 'w=1/[\s^2^(Fo^2^)+(0.1782P)^2^+163.8854P] where P=(Fo^2^+2Fc^2^)/3'
_refine_ls_weighting_scheme calc
_refine_ls_wR_factor_gt 0.3083
_refine_ls_wR_factor_ref 0.3374
_reflns_Friedel_coverage 0.000
_reflns_number_gt 3229
_reflns_number_total 4487
_reflns_threshold_expression 'I > 2\s(I)'
_cod_data_source_file LIFM-86.cif
_cod_data_source_block LIFM-86
_cod_database_code 4125951
_shelx_shelxl_version_number 2014/7
_shelx_space_group_comment
;
The symmetry employed for this shelxl refinement is uniquely defined
by the following loop, which should always be used as a source of
symmetry information in preference to the above space-group names.
They are only intended as comments.
;

loop_
_space_group_symop_operation_xyz
'x, y, z'
'-y, x, z+1/2'
'-x, -y, z'
'y, -x, z+1/2'
'x, -y, -z'
'-x, y, -z'
'y, x, -z+1/2'
'-y, -x, -z+1/2'
'-x, -y, -z'
'y, -x, -z-1/2'
'x, y, -z'
'-y, x, -z-1/2'
'-x, y, z'
'x, -y, z'
'-y, -x, z-1/2'
'y, x, z-1/2'

loop_
_atom_site_label
_atom_site_type_symbol
_atom_site_fract_x
_atom_site_fract_y
_atom_site_fract_z
_atom_site_U_iso_or_equiv
_atom_site_adp_type
_atom_site_occupancy
_atom_site_site_symmetry_order
_atom_site_calc_flag
_atom_site_refinement_flags_posn
_atom_site_refinement_flags_adp
_atom_site_refinement_flags_occupancy
_atom_site_disorder_assembly
_atom_site_disorder_group
Zr1 Zr 0.07531(4) 0.5000 0.09266(6) 0.0199(4) Uani 1 2 d S T P . .
Zr2 Zr 0.0000 0.39136(6) 0.0000 0.0197(5) Uani 1 4 d S T P . .
F1 F 0.1650(9) 0.1227(6) 0.1863(11) 0.210(5) Uani 0.757(10) 1 d D U P A 1
F1A F 0.233(2) 0.2812(19) 0.3702(16) 0.210(5) Uani 0.243(10) 1 d D . P A 2
F2 F 0.2262(8) 0.1530(8) 0.1079(11) 0.210(5) Uani 0.757(10) 1 d D U P A 1
F2A F 0.1954(19) 0.3642(17) 0.344(2) 0.210(5) Uani 0.243(10) 1 d D . P A 2
F3 F 0.1348(9) 0.1563(8) 0.0852(10) 0.210(5) Uani 0.757(10) 1 d D U P A 1
F3A F 0.2792(14) 0.340(2) 0.301(2) 0.210(5) Uani 0.243(10) 1 d D . P A 2
F4 F 0.1535(5) 0.5000 0.4117(11) 0.234(10) Uani 0.5 2 d DS TU P . .
F5 F 0.1183(7) 0.5475(5) 0.5000 0.227(8) Uani 1 2 d DS TU P . .
F7 F 0.4429(6) 0.5000 0.1250(5) 0.217(12) Uani 0.5 2 d DS TU P B 1
O1 O 0.0566(5) 0.3405(5) 0.0713(6) 0.084(3) Uani 1 1 d . U . . .
O2 O 0.1123(4) 0.4215(4) 0.1405(6) 0.069(3) Uani 1 1 d . U . . .
O3 O 0.0527(4) 0.5000 0.2046(7) 0.064(3) Uani 1 2 d DS TU P . .
O4 O 0.1686(5) 0.5000 0.0586(8) 0.063(3) Uani 1 2 d S TU P . .
O5 O 0.0750(6) 0.4452(5) 0.0000 0.062(4) Uani 1 2 d S T P . .
O6 O 0.0000 0.4449(5) 0.0925(8) 0.056(4) Uani 1 2 d S T P . .
C1 C 0.2020(7) 0.2385(8) 0.2290(10) 0.163(5) Uani 1 1 d D U . . .
C2 C 0.1716(6) 0.2237(5) 0.1683(9) 0.170(4) Uani 1 1 d D U . . .
H2 H 0.1741 0.1854 0.1505 0.204 Uiso 0.243(10) 1 calc R U P A 2
C3 C 0.1356(7) 0.2659(7) 0.1310(12) 0.148(4) Uani 1 1 d D U . . .
H3 H 0.1149 0.2553 0.0893 0.178 Uiso 1 1 calc R U . . .
C4 C 0.1323(6) 0.3221(8) 0.1580(10) 0.126(4) Uani 1 1 d D U . . .
C5 C 0.1632(7) 0.3406(10) 0.2216(11) 0.142(5) Uani 1 1 d . U . . .
H5 H 0.1614 0.3787 0.2405 0.171 Uiso 1 1 calc R U . . .
C6 C 0.1975(8) 0.2934(9) 0.2533(11) 0.154(5) Uani 1 1 d D U . . .
H6 H 0.2187 0.3025 0.2951 0.185 Uiso 0.757(10) 1 calc R U P A 1
C7 C 0.0960(8) 0.3657(8) 0.1206(10) 0.098(3) Uani 1 1 d D U . . .
C8 C 0.1738(7) 0.1649(7) 0.1377(9) 0.194(5) Uani 0.757(10) 1 d D U P A 1
C8A C 0.2260(12) 0.3197(13) 0.3171(17) 0.194(5) Uani 0.243(10) 1 d D . P A 2
C9 C 0.0000 0.5000 0.2342(6) 0.091(5) Uani 1 4 d DS TU P . .
C10 C 0.0000 0.5000 0.3127(4) 0.124(6) Uani 1 4 d DS TU P D .
C11 C 0.05200(17) 0.5000 0.3491(4) 0.159(6) Uani 1 2 d DS TU P . .
H11 H 0.0875 0.5000 0.3237 0.191 Uiso 1 2 calc R U P C 1
C12 C 0.0521(3) 0.5000 0.4236(5) 0.189(7) Uani 0.5 2 d DS TU P D 1
C13 C 0.0000 0.5000 0.4603(3) 0.193(8) Uani 1 4 d DS TU P . .
C14 C -0.0521(3) 0.5000 0.4234(5) 0.195(9) Uani 0.5 2 d DS TU P D 2
H14 H -0.0877 0.5000 0.4487 0.233 Uiso 0.5 2 calc R U P D 2
C15 C 0.1094(4) 0.5000 0.4603(6) 0.208(7) Uani 0.5 2 d DS TU P D 1
C16 C 0.1903(6) 0.5000 0.0000 0.088(5) Uani 1 4 d DS TU P . .
C17 C 0.2549(5) 0.5000 0.0000 0.110(5) Uani 1 4 d DS TU P . .
C18 C 0.2848(5) 0.5000 0.0641(2) 0.133(6) Uani 1 2 d DS TU P . .
H18 H 0.2642 0.5000 0.1079 0.160 Uiso 1 2 calc R U P . .
C19 C 0.3450(5) 0.5000 0.0642(2) 0.154(6) Uani 1 2 d DS TU P . .
H19 H 0.3656 0.5000 0.1079 0.185 Uiso 1 2 calc R U P . .
C20 C 0.3751(4) 0.5000 0.0000 0.174(7) Uani 1 4 d DS TU P . .
C21 C 0.43984(16) 0.5000 0.0000 0.189(8) Uani 1 4 d DS TU P . .
C22 C 0.4699(2) 0.5000 0.0641(2) 0.196(9) Uani 0.5 2 d DS TU P B 1
C23 C 0.4699(2) 0.5000 -0.0641(2) 0.192(9) Uani 0.5 2 d DS TU P B 2
H23 H 0.4493 0.5000 -0.1079 0.231 Uiso 0.5 2 calc R U P B 2

loop_
_atom_site_aniso_label
_atom_site_aniso_U_11
_atom_site_aniso_U_22
_atom_site_aniso_U_33
_atom_site_aniso_U_23
_atom_site_aniso_U_13
_atom_site_aniso_U_12
Zr1 0.0215(6) 0.0218(6) 0.0165(8) 0.000 -0.0052(4) 0.000
Zr2 0.0289(8) 0.0095(7) 0.0207(10) 0.000 0.000 0.000
F1 0.266(12) 0.129(7) 0.234(12) -0.018(7) -0.086(9) 0.060(8)
F1A 0.266(12) 0.129(7) 0.234(12) -0.018(7) -0.086(9) 0.060(8)
F2 0.266(12) 0.129(7) 0.234(12) -0.018(7) -0.086(9) 0.060(8)
F2A 0.266(12) 0.129(7) 0.234(12) -0.018(7) -0.086(9) 0.060(8)
F3 0.266(12) 0.129(7) 0.234(12) -0.018(7) -0.086(9) 0.060(8)
F3A 0.266(12) 0.129(7) 0.234(12) -0.018(7) -0.086(9) 0.060(8)
F4 0.200(16) 0.36(3) 0.142(19) 0.000 0.001(13) 0.000
F5 0.226(15) 0.326(19) 0.131(13) 0.000 0.000 -0.026(8)
F7 0.16(2) 0.32(3) 0.179(17) 0.000 0.012(14) 0.000
O1 0.099(7) 0.074(6) 0.079(7) 0.015(5) -0.014(5) 0.052(5)
O2 0.077(6) 0.066(5) 0.064(6) 0.027(4) -0.013(5) 0.036(4)
O3 0.073(8) 0.088(9) 0.030(7) 0.000 -0.007(5) 0.000
O4 0.048(6) 0.077(7) 0.063(8) 0.000 -0.021(5) 0.000
O5 0.111(11) 0.054(7) 0.021(7) 0.000 0.000 -0.052(8)
O6 0.025(5) 0.048(7) 0.094(11) -0.045(7) 0.000 0.000
C1 0.192(10) 0.118(8) 0.178(11) 0.011(8) -0.084(8) 0.061(8)
C2 0.203(10) 0.118(6) 0.188(10) 0.005(7) -0.089(8) 0.064(7)
C3 0.178(10) 0.103(7) 0.163(10) 0.000(7) -0.073(8) 0.055(8)
C4 0.151(8) 0.094(6) 0.134(8) 0.008(7) -0.064(6) 0.044(7)
C5 0.168(10) 0.111(8) 0.149(10) 0.007(7) -0.079(8) 0.048(8)
C6 0.179(10) 0.117(8) 0.166(10) 0.013(8) -0.084(8) 0.057(8)
C7 0.114(7) 0.084(5) 0.097(7) 0.011(6) -0.025(6) 0.034(6)
C8 0.240(11) 0.121(8) 0.222(12) -0.009(8) -0.093(9) 0.069(9)
C8A 0.240(11) 0.121(8) 0.222(12) -0.009(8) -0.093(9) 0.069(9)
C9 0.092(9) 0.134(11) 0.048(9) 0.000 0.000 0.000
C10 0.123(11) 0.193(13) 0.056(9) 0.000 0.000 0.000
C11 0.151(12) 0.251(15) 0.076(10) 0.000 -0.012(6) 0.000
C12 0.188(13) 0.296(16) 0.082(11) 0.000 -0.008(5) 0.000
C13 0.194(15) 0.304(18) 0.081(13) 0.000 0.000 0.000
C14 0.192(17) 0.31(2) 0.083(16) 0.000 0.001(8) 0.000
C15 0.201(14) 0.320(18) 0.102(12) 0.000 -0.017(6) 0.000
C16 0.083(7) 0.098(7) 0.083(8) 0.000 0.000 0.000
C17 0.096(7) 0.126(8) 0.108(8) 0.000 0.000 0.000
C18 0.115(7) 0.156(8) 0.129(8) 0.000 -0.016(5) 0.000
C19 0.125(7) 0.187(9) 0.150(9) 0.000 -0.012(5) 0.000
C20 0.132(10) 0.229(13) 0.163(12) 0.000 0.000 0.000
C21 0.134(11) 0.261(15) 0.173(15) 0.000 0.000 0.000
C22 0.137(13) 0.277(17) 0.173(16) 0.000 -0.001(8) 0.000
C23 0.135(13) 0.268(18) 0.174(17) 0.000 0.003(8) 0.000

loop_
_atom_type_symbol
_atom_type_description
_atom_type_scat_dispersion_real
_atom_type_scat_dispersion_imag
_atom_type_scat_source
C C 0.0181 0.0091 'International Tables Vol C Tables 4.2.6.8 and 6.1.1.4'
H H 0.0000 0.0000 'International Tables Vol C Tables 4.2.6.8 and 6.1.1.4'
O O 0.0492 0.0322 'International Tables Vol C Tables 4.2.6.8 and 6.1.1.4'
F F 0.0727 0.0534 'International Tables Vol C Tables 4.2.6.8 and 6.1.1.4'
Zr Zr -0.1862 2.2449 'International Tables Vol C Tables 4.2.6.8 and 6.1.1.4'

loop_
_geom_angle_atom_site_label_1
_geom_angle_atom_site_label_2
_geom_angle_atom_site_label_3
_geom_angle
_geom_angle_site_symmetry_1
_geom_angle_site_symmetry_3
O5 Zr1 O5 72.0(5) . 5_565
O5 Zr1 O6 69.4(4) . .
O5 Zr1 O6 110.1(6) 5_565 .
O5 Zr1 O6 110.1(6) . 3_565
O5 Zr1 O6 69.4(4) 5_565 3_565
O6 Zr1 O6 72.4(5) . 3_565
O5 Zr1 O3 141.6(3) . .
O5 Zr1 O3 141.6(3) 5_565 .
O6 Zr1 O3 78.9(4) . .
O6 Zr1 O3 78.9(4) 3_565 .
O5 Zr1 O2 144.9(4) . 14_565
O5 Zr1 O2 81.2(4) 5_565 14_565
O6 Zr1 O2 143.3(4) . 14_565
O6 Zr1 O2 80.0(4) 3_565 14_565
O3 Zr1 O2 72.3(3) . 14_565
O5 Zr1 O2 81.2(4) . .
O5 Zr1 O2 144.9(4) 5_565 .
O6 Zr1 O2 80.0(4) . .
O6 Zr1 O2 143.3(4) 3_565 .
O3 Zr1 O2 72.3(3) . .
O2 Zr1 O2 111.3(6) 14_565 .
O5 Zr1 O4 76.9(5) . .
O5 Zr1 O4 76.9(5) 5_565 .
O6 Zr1 O4 140.6(3) . .
O6 Zr1 O4 140.6(3) 3_565 .
O3 Zr1 O4 120.4(5) . .
O2 Zr1 O4 75.1(3) 14_565 .
O2 Zr1 O4 75.1(3) . .
O5 Zr1 Zr1 89.8(4) . 3_565
O5 Zr1 Zr1 89.8(4) 5_565 3_565
O6 Zr1 Zr1 36.2(3) . 3_565
O6 Zr1 Zr1 36.2(3) 3_565 3_565
O3 Zr1 Zr1 76.1(3) . 3_565
O2 Zr1 Zr1 112.9(3) 14_565 3_565
O2 Zr1 Zr1 112.9(3) . 3_565
O4 Zr1 Zr1 163.5(4) . 3_565
O5 Zr1 Zr1 36.0(3) . 11
O5 Zr1 Zr1 36.0(3) 5_565 11
O6 Zr1 Zr1 89.9(4) . 11
O6 Zr1 Zr1 89.9(4) 3_565 11
O3 Zr1 Zr1 166.1(3) . 11
O2 Zr1 Zr1 114.2(3) 14_565 11
O2 Zr1 Zr1 114.1(3) . 11
O4 Zr1 Zr1 73.5(4) . 11
Zr1 Zr1 Zr1 90.0 3_565 11
O5 Zr1 Zr2 34.7(3) . .
O5 Zr1 Zr2 91.0(4) 5_565 .
O6 Zr1 Zr2 34.7(3) . .
O6 Zr1 Zr2 91.2(3) 3_565 .
O3 Zr1 Zr2 111.19(19) . .
O2 Zr1 Zr2 169.9(3) 14_565 .
O2 Zr1 Zr2 78.8(3) . .
O4 Zr1 Zr2 109.5(2) . .
Zr1 Zr1 Zr2 60.330(18) 3_565 .
Zr1 Zr1 Zr2 60.33(2) 11 .
O5 Zr1 Zr2 91.0(4) . 9_565
O5 Zr1 Zr2 34.7(3) 5_565 9_565
O6 Zr1 Zr2 91.2(3) . 9_565
O6 Zr1 Zr2 34.7(3) 3_565 9_565
O3 Zr1 Zr2 111.19(19) . 9_565
O2 Zr1 Zr2 78.8(3) 14_565 9_565
O2 Zr1 Zr2 169.9(3) . 9_565
O4 Zr1 Zr2 109.5(2) . 9_565
Zr1 Zr1 Zr2 60.330(18) 3_565 9_565
Zr1 Zr1 Zr2 60.33(2) 11 9_565
Zr2 Zr1 Zr2 91.13(4) . 9_565
O6 Zr2 O6 109.1(8) 11 .
O6 Zr2 O5 70.2(3) 11 13
O6 Zr2 O5 70.2(3) . 13
O6 Zr2 O5 70.2(3) 11 .
O6 Zr2 O5 70.2(3) . .
O5 Zr2 O5 108.6(8) 13 .
O6 Zr2 O1 79.3(4) 11 6
O6 Zr2 O1 143.3(3) . 6
O5 Zr2 O1 80.2(5) 13 6
O5 Zr2 O1 142.3(3) . 6
O6 Zr2 O1 143.3(3) 11 13
O6 Zr2 O1 79.3(4) . 13
O5 Zr2 O1 80.2(5) 13 13
O5 Zr2 O1 142.3(3) . 13
O1 Zr2 O1 74.6(6) 6 13
O6 Zr2 O1 79.3(4) 11 11
O6 Zr2 O1 143.3(3) . 11
O5 Zr2 O1 142.3(3) 13 11
O5 Zr2 O1 80.2(5) . 11
O1 Zr2 O1 72.5(7) 6 11
O1 Zr2 O1 115.7(6) 13 11
O6 Zr2 O1 143.3(3) 11 .
O6 Zr2 O1 79.3(4) . .
O5 Zr2 O1 142.3(3) 13 .
O5 Zr2 O1 80.2(5) . .
O1 Zr2 O1 115.7(6) 6 .
O1 Zr2 O1 72.5(7) 13 .
O1 Zr2 O1 74.6(6) 11 .
O6 Zr2 Zr1 35.2(2) 11 11
O6 Zr2 Zr1 89.4(3) . 11
O5 Zr2 Zr1 89.2(4) 13 11
O5 Zr2 Zr1 35.0(2) . 11
O1 Zr2 Zr1 111.9(3) 6 11
O1 Zr2 Zr1 166.6(3) 13 11
O1 Zr2 Zr1 77.7(3) 11 11
O1 Zr2 Zr1 112.8(3) . 11
O6 Zr2 Zr1 89.4(3) 11 3_565
O6 Zr2 Zr1 35.2(2) . 3_565
O5 Zr2 Zr1 35.0(2) 13 3_565
O5 Zr2 Zr1 89.2(4) . 3_565
O1 Zr2 Zr1 112.8(3) 6 3_565
O1 Zr2 Zr1 77.7(3) 13 3_565
O1 Zr2 Zr1 166.6(3) 11 3_565
O1 Zr2 Zr1 111.9(3) . 3_565
Zr1 Zr2 Zr1 88.87(4) 11 3_565
O6 Zr2 Zr1 35.2(2) 11 9_565
O6 Zr2 Zr1 89.4(3) . 9_565
O5 Zr2 Zr1 35.0(2) 13 9_565
O5 Zr2 Zr1 89.2(4) . 9_565
O1 Zr2 Zr1 77.7(3) 6 9_565
O1 Zr2 Zr1 112.8(3) 13 9_565
O1 Zr2 Zr1 111.9(3) 11 9_565
O1 Zr2 Zr1 166.6(3) . 9_565
Zr1 Zr2 Zr1 59.34(4) 11 9_565
Zr1 Zr2 Zr1 59.35(4) 3_565 9_565
O6 Zr2 Zr1 89.4(3) 11 .
O6 Zr2 Zr1 35.2(2) . .
O5 Zr2 Zr1 89.2(4) 13 .
O5 Zr2 Zr1 35.0(2) . .
O1 Zr2 Zr1 166.6(3) 6 .
O1 Zr2 Zr1 111.9(3) 13 .
O1 Zr2 Zr1 112.8(3) 11 .
O1 Zr2 Zr1 77.7(3) . .
Zr1 Zr2 Zr1 59.35(4) 11 .
Zr1 Zr2 Zr1 59.34(4) 3_565 .
Zr1 Zr2 Zr1 88.87(4) 9_565 .
C15 F5 C15 67.5(9) . 11_556
C7 O1 Zr2 123.7(9) . .
C7 O2 Zr1 123.3(9) . .
C9 O3 Zr1 128.4(10) . .
C16 O4 Zr1 131.0(11) . .
Zr2 O5 Zr1 110.2(5) . 11
Zr2 O5 Zr1 110.2(5) . .
Zr1 O5 Zr1 108.0(5) 11 .
Zr2 O6 Zr1 110.1(4) . 3_565
Zr2 O6 Zr1 110.1(4) . .
Zr1 O6 Zr1 107.6(5) 3_565 .
C6 C1 C2 118.0(19) . .
C6 C1 C1 114.4(18) . 7
C2 C1 C1 127.5(16) . 7
C1 C2 C3 121.4(14) . .
C1 C2 C8 122.0(13) . .
C3 C2 C8 116.6(13) . .
C4 C3 C2 118.6(19) . .
C3 C4 C5 122.9(16) . .
C3 C4 C7 119(2) . .
C5 C4 C7 117.8(19) . .
C4 C5 C6 112(2) . .
C1 C6 C5 127(2) . .
C1 C6 C8A 128.1(19) . .
C5 C6 C8A 105(2) . .
O2 C7 O1 136.5(12) . .
O2 C7 C4 110.3(16) . .
O1 C7 C4 113.0(16) . .
F1 C8 F3 106.8(13) . .
F1 C8 F2 105.4(13) . .
F3 C8 F2 105.4(14) . .
F1 C8 C2 113.3(12) . .
F3 C8 C2 113.3(11) . .
F2 C8 C2 112.0(11) . .
F1A C8A F2A 106.9(18) . .
F1A C8A F3A 106.5(18) . .
F2A C8A F3A 106.8(18) . .
F1A C8A C6 112.4(16) . .
F2A C8A C6 112.4(16) . .
F3A C8A C6 111.5(16) . .
O3 C9 O3 131.0(15) . 3_565
O3 C9 C10 114.5(7) . .
O3 C9 C10 114.5(7) 3_565 .
C11 C10 C11 120.6(5) . 3_565
C11 C10 C9 119.7(3) . .
C11 C10 C9 119.7(3) 3_565 .
C10 C11 C14 119.8(5) . 3_565
C10 C11 C12 119.8(4) . .
C13 C12 C11 119.7(5) . .
C13 C12 C15 122.7(7) . .
C11 C12 C15 117.6(6) . .
C12 C13 C12 120.5(6) . 3_565
C14 C13 C14 120.2(6) 3_565 .
C12 C13 C13 119.8(3) . 5_566
C12 C13 C13 119.8(3) 3_565 5_566
C14 C13 C13 119.9(3) 3_565 5_566
C14 C13 C13 119.9(3) . 5_566
C13 C14 C11 119.8(5) . 3_565
F5 C15 F5 109.7(10) . 14_565
F5 C15 F4 104.9(9) . .
F5 C15 F4 104.9(8) 14_565 .
F5 C15 C15 56.3(5) . 11_556
F5 C15 C15 56.3(5) 14_565 11_556
F4 C15 C15 131.9(9) . 11_556
F5 C15 C12 113.1(8) . .
F5 C15 C12 113.1(8) 14_565 .
F4 C15 C12 110.6(9) . .
C15 C15 C12 117.5(5) 11_556 .
O4 C16 O4 131.0(17) . 11
O4 C16 C17 114.5(9) . .
O4 C16 C17 114.5(9) 11 .
C18 C17 C18 120.2(5) . 5_565
C18 C17 C16 119.9(3) . .
C18 C17 C16 119.9(3) 5_565 .
C17 C18 C19 119.9(4) . .
C18 C19 C20 120.0(4) . .
C19 C20 C19 120.1(5) 5_565 .
C19 C20 C21 120.0(3) 5_565 .
C19 C20 C21 120.0(3) . .
C23 C21 C23 120.0(5) . 11
C22 C21 C22 120.1(5) . 11
C23 C21 C20 120.0(2) . .
C23 C21 C20 120.0(2) 11 .
C22 C21 C20 120.0(2) . .
C22 C21 C20 120.0(2) 11 .
F7 C22 C21 121.4(7) . .
F7 C22 C22 118.7(7) . 3_665
C21 C22 C22 120.0(2) . 3_665
C21 C23 C23 120.0(2) . 3_665

loop_
_geom_bond_atom_site_label_1
_geom_bond_atom_site_label_2
_geom_bond_distance
_geom_bond_site_symmetry_2
Zr1 O5 2.153(7) .
Zr1 O5 2.153(7) 5_565
Zr1 O6 2.157(7) .
Zr1 O6 2.157(7) 3_565
Zr1 O3 2.167(12) .
Zr1 O2 2.198(8) 14_565
Zr1 O2 2.198(8) .
Zr1 O4 2.249(13) .
Zr1 Zr1 3.482(2) 3_565
Zr1 Zr1 3.482(2) 11
Zr1 Zr2 3.5169(12) .
Zr1 Zr2 3.5170(12) 9_565
Zr2 O6 2.134(11) 11
Zr2 O6 2.134(11) .
Zr2 O5 2.134(11) 13
Zr2 O5 2.135(11) .
Zr2 O1 2.211(9) 6
Zr2 O1 2.211(9) 13
Zr2 O1 2.211(10) 11
Zr2 O1 2.211(10) .
Zr2 Zr1 3.5169(12) 11
Zr2 Zr1 3.5169(12) 3_565
Zr2 Zr1 3.5169(12) 9_565
F1 C8 1.351(10) .
F1A C8A 1.348(10) .
F2 C8 1.362(10) .
F2A C8A 1.348(10) .
F3 C8 1.351(10) .
F3A C8A 1.353(10) .
F4 C15 1.368(10) .
F5 C15 1.342(9) .
F5 C15 1.342(9) 11_556
F7 C22 1.304(7) .
O1 C7 1.42(2) .
O2 C7 1.40(2) .
O3 C9 1.340(9) .
O4 C16 1.211(16) .
O5 Zr1 2.153(7) 11
O6 Zr1 2.157(7) 3_565
C1 C6 1.35(3) .
C1 C2 1.38(2) .
C1 C1 1.43(4) 7
C2 C3 1.46(2) .
C2 C8 1.479(17) .
C3 C4 1.40(3) .
C4 C5 1.46(3) .
C4 C7 1.486(9) .
C5 C6 1.47(3) .
C6 C8A 1.50(3) .
C9 O3 1.340(9) 3_565
C9 C10 1.475(10) .
C10 C11 1.384(5) .
C10 C11 1.384(5) 3_565
C11 C14 1.395(7) 3_565
C11 C12 1.399(7) .
C12 C13 1.387(7) .
C12 C15 1.494(7) .
C13 C12 1.387(7) 3_565
C13 C14 1.389(8) 3_565
C13 C14 1.389(8) .
C13 C13 1.494(10) 5_566
C14 C11 1.395(7) 3_565
C15 F5 1.342(9) 14_565
C15 C15 1.49(2) 11_556
C16 O4 1.211(16) 11
C16 C17 1.492(10) .
C17 C18 1.390(5) .
C17 C18 1.390(5) 5_565
C18 C19 1.391(6) .
C19 C20 1.391(5) .
C20 C19 1.391(5) 5_565
C20 C21 1.497(9) .
C21 C23 1.390(5) .
C21 C23 1.391(5) 11
C21 C22 1.391(6) .
C21 C22 1.391(6) 11
C22 C22 1.392(11) 3_665
C23 C23 1.392(11) 3_665
